data_1570297
loop_
_publ_author_name
'Kong, Shiao Tong'
'G\"un, \"Ozg\"ul'
'Koch, Barbara'
'Deiseroth, Hans J\"org'
'Eckert, Hellmut'
'Reiner, Christof'

_publ_section_title
;
 Structural Characterisation of the Li Argyrodites Li7PS6 and Li7PSe6 and
 their Solid Solutions: Quantification of Site Preferences by
 MAS&#x2010;NMR Spectroscopy
;
_journal_issue 17
_journal_name_full 'Chemistry -- A European Journal'
_journal_page_first 5138
_journal_page_last 5147
_journal_paper_doi 10.1002/chem.200903023
_journal_volume 16
_journal_year 2010
_chemical_formula_structural 'Li7 (P S4) S2'
_chemical_formula_sum 'Li7 P S6'
_chemical_formula_weight 271.9
_chemical_name_systematic 'Heptalithium disulfid tetrasulfidophosphate(V)'
_space_group_IT_number 216
_space_group_name_Hall 'F -4 2 3'
_space_group_name_H-M_alt 'F -4 3 m'
_symmetry_cell_setting cubic
_cell_angle_alpha 90.000000
_cell_angle_beta 90.000000
_cell_angle_gamma 90.000000
_cell_formula_units_Z 4
_cell_length_a 9.993(1)
_cell_length_b 9.993(1)
_cell_length_c 9.993(1)
_cell_measurement_temperature 503
_cell_volume 997.90(17)
_diffrn_measurement_device_type 'Stoe IPDS'
_diffrn_radiation_type MoK\a
_diffrn_radiation_wavelength 0.71973
_diffrn_reflns_av_R_equivalents 0.0308
_diffrn_reflns_number 3757
_exptl_absorpt_coefficient_mu 1.45
_refine_diff_density_max 0.211
_refine_diff_density_min -0.221
_refine_ls_goodness_of_fit_all 1.183
_refine_ls_number_parameters 12
_refine_ls_number_reflns 188
_refine_ls_number_restraints 0
_refine_ls_R_factor_gt 0.0278
_refine_ls_wR_factor_ref 0.069
_reflns_number_total 188
_cod_data_source_file Li7PS6.cif
_cod_data_source_block global
_cod_depositor_comments 'several fractional coordinates corrected and error added'
_cod_original_cell_volume 997.901479
_cod_database_code 1570297

loop_
_space_group_symop_operation_xyz
'x, y, z'
'-x, -y, z'
'-x, y, -z'
'x, -y, -z'
'z, x, y'
'z, -x, -y'
'-z, -x, y'
'-z, x, -y'
'y, z, x'
'-y, z, -x'
'y, -z, -x'
'-y, -z, x'
'y, x, z'
'-y, -x, z'
'y, -x, -z'
'-y, x, -z'
'x, z, y'
'-x, z, -y'
'-x, -z, y'
'x, -z, -y'
'z, y, x'
'z, -y, -x'
'-z, y, -x'
'-z, -y, x'
'x, y+1/2, z+1/2'
'-x, -y+1/2, z+1/2'
'-x, y+1/2, -z+1/2'
'x, -y+1/2, -z+1/2'
'z, x+1/2, y+1/2'
'z, -x+1/2, -y+1/2'
'-z, -x+1/2, y+1/2'
'-z, x+1/2, -y+1/2'
'y, z+1/2, x+1/2'
'-y, z+1/2, -x+1/2'
'y, -z+1/2, -x+1/2'
'-y, -z+1/2, x+1/2'
'y, x+1/2, z+1/2'
'-y, -x+1/2, z+1/2'
'y, -x+1/2, -z+1/2'
'-y, x+1/2, -z+1/2'
'x, z+1/2, y+1/2'
'-x, z+1/2, -y+1/2'
'-x, -z+1/2, y+1/2'
'x, -z+1/2, -y+1/2'
'z, y+1/2, x+1/2'
'z, -y+1/2, -x+1/2'
'-z, y+1/2, -x+1/2'
'-z, -y+1/2, x+1/2'
'x+1/2, y, z+1/2'
'-x+1/2, -y, z+1/2'
'-x+1/2, y, -z+1/2'
'x+1/2, -y, -z+1/2'
'z+1/2, x, y+1/2'
'z+1/2, -x, -y+1/2'
'-z+1/2, -x, y+1/2'
'-z+1/2, x, -y+1/2'
'y+1/2, z, x+1/2'
'-y+1/2, z, -x+1/2'
'y+1/2, -z, -x+1/2'
'-y+1/2, -z, x+1/2'
'y+1/2, x, z+1/2'
'-y+1/2, -x, z+1/2'
'y+1/2, -x, -z+1/2'
'-y+1/2, x, -z+1/2'
'x+1/2, z, y+1/2'
'-x+1/2, z, -y+1/2'
'-x+1/2, -z, y+1/2'
'x+1/2, -z, -y+1/2'
'z+1/2, y, x+1/2'
'z+1/2, -y, -x+1/2'
'-z+1/2, y, -x+1/2'
'-z+1/2, -y, x+1/2'
'x+1/2, y+1/2, z'
'-x+1/2, -y+1/2, z'
'-x+1/2, y+1/2, -z'
'x+1/2, -y+1/2, -z'
'z+1/2, x+1/2, y'
'z+1/2, -x+1/2, -y'
'-z+1/2, -x+1/2, y'
'-z+1/2, x+1/2, -y'
'y+1/2, z+1/2, x'
'-y+1/2, z+1/2, -x'
'y+1/2, -z+1/2, -x'
'-y+1/2, -z+1/2, x'
'y+1/2, x+1/2, z'
'-y+1/2, -x+1/2, z'
'y+1/2, -x+1/2, -z'
'-y+1/2, x+1/2, -z'
'x+1/2, z+1/2, y'
'-x+1/2, z+1/2, -y'
'-x+1/2, -z+1/2, y'
'x+1/2, -z+1/2, -y'
'z+1/2, y+1/2, x'
'z+1/2, -y+1/2, -x'
'-z+1/2, y+1/2, -x'
'-z+1/2, -y+1/2, x'

loop_
_atom_site_label
_atom_site_occupancy
_atom_site_fract_x
_atom_site_fract_y
_atom_site_fract_z
_atom_site_adp_type
_atom_site_U_iso_or_equiv
_atom_site_type_symbol
P1 1.0 0.500000 0.500000 0.500000 Uiso 0.031100 P
S1 1.0 0.61808(7) 0.61808(7) 0.61808(7) Uiso 0.0425(4) S
S2 1.0 0.250000 0.250000 0.250000 Uiso 0.035850 S
S3 1.0 0.000000 0.000000 0.000000 Uiso 0.047060 S
Li1 0.53(5) 0.817(2) 0.476(3) 0.683(2) Uiso 0.12(1) Li

loop_
_citation_journal_full
_citation_year
_citation_journal_volume
_citation_page_first
_citation_page_last
'Chemistry - A European Journal' 2010 16 5138 5147
